data_1515249
loop_
_publ_author_name
'Mack, Daniel J.'
'Njardarson, Jon T.'

_publ_section_title
;
 New mechanistic insights into the copper catalyzed ring expansion of
 vinyl aziridines: evidence in support of a copper(i) mediated pathway
;
_journal_issue 11
_journal_name_full 'Chemical Science'
_journal_page_first 3321
_journal_paper_doi 10.1039/c2sc21007j
_journal_volume 3
_journal_year 2012
_chemical_formula_moiety 'C8 H20 N +, C15 H3 F18 Ni O6 -, 0.5 C6 H14'
_chemical_formula_sum 'C26 H30 F18 N Ni O6'
_chemical_formula_weight 853.22
_chemical_name_systematic
;
?
;
_space_group_IT_number 2
_symmetry_cell_setting triclinic
_symmetry_space_group_name_Hall '-P 1'
_symmetry_space_group_name_H-M 'P -1'
_atom_sites_solution_hydrogens geom
_atom_sites_solution_primary direct
_atom_sites_solution_secondary difmap
_audit_creation_method SHELXL-97
_cell_angle_alpha 83.547(3)
_cell_angle_beta 90.332(3)
_cell_angle_gamma 70.468(3)
_cell_formula_units_Z 2
_cell_length_a 9.9155(6)
_cell_length_b 10.9991(6)
_cell_length_c 15.6366(9)
_cell_measurement_reflns_used 9952
_cell_measurement_temperature 103(2)
_cell_measurement_theta_max 26.84
_cell_measurement_theta_min 2.18
_cell_volume 1595.32(16)
_computing_cell_refinement 'SAINT (Bruker, 2007)'
_computing_data_collection 'APEX2 (Bruker, 2007)'
_computing_data_reduction SAINT
_computing_molecular_graphics 'ORTEP3 for Windows (Farrugia, 1997)'
_computing_publication_material 'SHELXTL and local programs'
_computing_structure_refinement SHELXTL
_computing_structure_solution 'SIR2004 (Burla et al., 2005)'
_diffrn_ambient_temperature 103(2)
_diffrn_measured_fraction_theta_full 0.999
_diffrn_measured_fraction_theta_max 0.999
_diffrn_measurement_device_type 'Bruker Kappa APEXII DUO CCD diffractometer'
_diffrn_measurement_method 'thin-slice \w scans'
_diffrn_radiation_monochromator graphite
_diffrn_radiation_source 'fine-focus sealed tube with Miracol optics'
_diffrn_radiation_type MoK\a
_diffrn_radiation_wavelength 0.71073
_diffrn_reflns_av_R_equivalents 0.0425
_diffrn_reflns_av_sigmaI/netI 0.0223
_diffrn_reflns_limit_h_max 13
_diffrn_reflns_limit_h_min -13
_diffrn_reflns_limit_k_max 14
_diffrn_reflns_limit_k_min -14
_diffrn_reflns_limit_l_max 20
_diffrn_reflns_limit_l_min 0
_diffrn_reflns_number 81970
_diffrn_reflns_theta_full 28.28
_diffrn_reflns_theta_max 28.28
_diffrn_reflns_theta_min 1.98
_exptl_absorpt_coefficient_mu 0.756
_exptl_absorpt_correction_T_max 0.9561
_exptl_absorpt_correction_T_min 0.5520
_exptl_absorpt_correction_type numerical
_exptl_absorpt_process_details 'SADABS; Sheldrick, 1996'
_exptl_crystal_colour colourless
_exptl_crystal_density_diffrn 1.776
_exptl_crystal_density_meas 0
_exptl_crystal_density_method 'not measured'
_exptl_crystal_description blade
_exptl_crystal_F_000 862
_exptl_crystal_size_max 0.89
_exptl_crystal_size_mid 0.15
_exptl_crystal_size_min 0.06
_refine_diff_density_max 0.853
_refine_diff_density_min -0.552
_refine_diff_density_rms 0.070
_refine_ls_extinction_method none
_refine_ls_goodness_of_fit_ref 1.065
_refine_ls_hydrogen_treatment constr
_refine_ls_matrix_type full
_refine_ls_number_parameters 502
_refine_ls_number_reflns 7908
_refine_ls_number_restraints 95
_refine_ls_restrained_S_all 1.131
_refine_ls_R_factor_all 0.0555
_refine_ls_R_factor_gt 0.0442
_refine_ls_shift/su_max 0.001
_refine_ls_shift/su_mean 0.000
_refine_ls_structure_factor_coef Fsqd
_refine_ls_weighting_details 'calc w=1/[\s^2^(Fo^2^)+(0.0247P)^2^+2.8243P] where P=(Fo^2^+2Fc^2^)/3'
_refine_ls_weighting_scheme calc
_refine_ls_wR_factor_gt 0.0977
_refine_ls_wR_factor_ref 0.1028
_reflns_number_gt 6539
_reflns_number_total 7908
_reflns_threshold_expression I>2\s(I)
_cod_data_source_file c2sc21007j.txt
_cod_data_source_block jtn102
_cod_database_code 1515249

loop_
_symmetry_equiv_pos_as_xyz
'x, y, z'
'-x, -y, -z'

loop_
_atom_site_label
_atom_site_type_symbol
_atom_site_fract_x
_atom_site_fract_y
_atom_site_fract_z
_atom_site_U_iso_or_equiv
_atom_site_adp_type
_atom_site_occupancy
_atom_site_symmetry_multiplicity
_atom_site_calc_flag
_atom_site_refinement_flags
_atom_site_disorder_assembly
_atom_site_disorder_group
Ni Ni 0.92953(3) 0.15884(3) 0.72160(2) 0.02194(8) Uani 1 1 d . . .
C1 C 0.7589(2) 0.0878(2) 0.48522(16) 0.0223(5) Uani 1 1 d D . .
F1 F 0.8222(2) 0.12992(17) 0.41896(10) 0.0401(4) Uani 1 1 d D . .
F2 F 0.62382(18) 0.11179(19) 0.45922(14) 0.0503(5) Uani 1 1 d D . .
F3 F 0.8218(2) -0.03994(14) 0.49828(11) 0.0401(4) Uani 1 1 d D . .
F4 F 0.6008(2) 0.57963(16) 0.59508(19) 0.0693(8) Uani 1 1 d . . .
F5 F 0.5266(2) 0.5083(2) 0.71206(18) 0.0805(9) Uani 1 1 d . . .
F6 F 0.43878(16) 0.49119(16) 0.58977(14) 0.0462(5) Uani 1 1 d . . .
F7 F 1.2338(2) 0.34293(18) 0.58115(12) 0.0490(5) Uani 1 1 d . . .
F8 F 1.3909(3) 0.1553(2) 0.57283(14) 0.0613(7) Uani 1 1 d . . .
F9 F 1.39575(19) 0.25349(17) 0.68148(11) 0.0395(4) Uani 1 1 d . . .
F10 F 1.23961(17) -0.21333(15) 0.86853(10) 0.0337(4) Uani 1 1 d . . .
F11 F 1.33857(19) -0.25421(15) 0.75001(10) 0.0384(4) Uani 1 1 d . . .
F12 F 1.42750(19) -0.16522(18) 0.83966(13) 0.0469(5) Uani 1 1 d . . .
C11 C 0.6342(4) 0.0686(4) 0.8962(2) 0.0519(9) Uani 0.70(5) 1 d PDU A 1
F13 F 0.6426(18) 0.035(2) 0.9813(4) 0.069(3) Uani 0.70(5) 1 d PDU A 1
F14 F 0.5135(9) 0.1667(13) 0.8744(9) 0.085(2) Uani 0.70(5) 1 d PDU A 1
F15 F 0.625(2) -0.0325(15) 0.8609(11) 0.068(3) Uani 0.70(5) 1 d PD A 1
C11' C 0.6342(4) 0.0686(4) 0.8962(2) 0.0519(9) Uani 0.30(5) 1 d PDU A 2
F13' F 0.607(3) 0.085(3) 0.9775(11) 0.058(4) Uani 0.30(5) 1 d PDU A 2
F14' F 0.5081(18) 0.141(2) 0.8565(18) 0.062(4) Uani 0.30(5) 1 d PDU A 2
F15' F 0.657(2) -0.0550(13) 0.8819(17) 0.042(4) Uani 0.30(5) 1 d PD A 2
C15 C 1.0051(4) 0.2558(5) 0.97172(19) 0.0585(11) Uani 0.561(11) 1 d PDU A 1
F16 F 1.0280(15) 0.1723(12) 1.0435(5) 0.0354(19) Uani 0.561(11) 1 d PD A 1
F17 F 1.1524(6) 0.2280(9) 0.9503(2) 0.072(3) Uani 0.561(11) 1 d PD A 1
F18 F 0.9466(11) 0.3648(6) 0.9812(5) 0.090(3) Uani 0.561(11) 1 d PDU A 1
C15' C 1.0051(4) 0.2558(5) 0.97172(19) 0.0585(11) Uani 0.439(11) 1 d PD A 2
F16' F 1.0545(19) 0.1785(15) 1.0401(9) 0.048(4) Uani 0.439(11) 1 d PD A 2
F17' F 1.0818(7) 0.3335(7) 0.9477(3) 0.0430(19) Uani 0.439(11) 1 d PD A 2
F18' F 0.8856(7) 0.3615(6) 1.0084(4) 0.0398(14) Uani 0.439(11) 1 d PD A 2
O1 O 0.87988(19) 0.09328(16) 0.61346(11) 0.0255(4) Uani 1 1 d . . .
O2 O 0.77537(19) 0.33407(16) 0.68867(11) 0.0252(4) Uani 1 1 d . . .
O3 O 1.0780(2) 0.22110(16) 0.65857(11) 0.0277(4) Uani 1 1 d . . .
O4 O 1.07895(18) -0.01700(16) 0.76113(11) 0.0218(3) Uani 1 1 d . . .
O5 O 0.78057(18) 0.10058(16) 0.78679(11) 0.0235(3) Uani 1 1 d . A .
O6 O 0.98400(18) 0.22526(16) 0.82786(11) 0.0236(4) Uani 1 1 d . A .
C2 C 0.7735(2) 0.1535(2) 0.56489(15) 0.0190(4) Uani 1 1 d . . .
C3 C 0.6692(3) 0.2739(2) 0.57093(18) 0.0271(5) Uani 1 1 d . . .
H3 H 0.5884 0.3032 0.5315 0.033 Uiso 1 1 calc R . .
C4 C 0.6794(2) 0.3522(2) 0.63261(16) 0.0218(5) Uani 1 1 d . . .
C5 C 0.5592(3) 0.4831(3) 0.6320(2) 0.0428(8) Uani 1 1 d . . .
C6 C 1.3053(2) -0.1672(2) 0.80587(15) 0.0209(5) Uani 1 1 d . . .
C7 C 1.2103(3) -0.0342(2) 0.76120(14) 0.0200(4) Uani 1 1 d . . .
C8 C 1.2804(3) 0.0471(2) 0.72340(16) 0.0239(5) Uani 1 1 d . . .
H8 H 1.3813 0.0218 0.7326 0.029 Uiso 1 1 calc R . .
C9 C 1.2089(3) 0.1639(2) 0.67266(16) 0.0248(5) Uani 1 1 d . . .
C10 C 1.3070(3) 0.2302(3) 0.62628(17) 0.0323(6) Uani 1 1 d . . .
C12 C 0.7602(3) 0.1100(3) 0.86400(17) 0.0302(6) Uani 1 1 d . . .
C13 C 0.8338(4) 0.1538(5) 0.92238(19) 0.0576(11) Uani 1 1 d . A .
H13 H 0.8113 0.1466 0.9813 0.069 Uiso 1 1 calc R . .
C14 C 0.9380(3) 0.2075(3) 0.89939(16) 0.0320(6) Uani 1 1 d . . .
N N 0.9186(2) 0.6583(2) 0.71568(16) 0.0305(5) Uani 1 1 d . . .
C16 C 0.8348(3) 0.5873(3) 0.7690(2) 0.0400(7) Uani 1 1 d . . .
H16A H 0.7432 0.6013 0.7372 0.048 Uiso 1 1 calc R . .
H16B H 0.8895 0.4930 0.7749 0.048 Uiso 1 1 calc R . .
C17 C 0.8020(4) 0.6270(3) 0.8577(2) 0.0490(8) Uani 1 1 d . . .
H17A H 0.7459 0.5775 0.8866 0.073 Uiso 1 1 calc R . .
H17B H 0.7469 0.7201 0.8530 0.073 Uiso 1 1 calc R . .
H17C H 0.8917 0.6092 0.8912 0.073 Uiso 1 1 calc R . .
C18 C 0.9389(3) 0.6031(3) 0.6300(2) 0.0367(7) Uani 1 1 d . . .
H18A H 0.9810 0.5072 0.6417 0.044 Uiso 1 1 calc R . .
H18B H 0.8433 0.6238 0.6012 0.044 Uiso 1 1 calc R . .
C19 C 1.0319(3) 0.6506(3) 0.5682(2) 0.0411(7) Uani 1 1 d . . .
H19A H 1.0340 0.6127 0.5142 0.062 Uiso 1 1 calc R . .
H19B H 1.1294 0.6244 0.5938 0.062 Uiso 1 1 calc R . .
H19C H 0.9927 0.7456 0.5565 0.062 Uiso 1 1 calc R . .
C20 C 1.0613(3) 0.6398(3) 0.7601(2) 0.0411(7) Uani 1 1 d . . .
H20A H 1.0433 0.6754 0.8160 0.049 Uiso 1 1 calc R . .
H20B H 1.1102 0.6911 0.7245 0.049 Uiso 1 1 calc R . .
C21 C 1.1615(4) 0.5000(4) 0.7766(3) 0.0622(11) Uani 1 1 d . . .
H21A H 1.2522 0.4975 0.8033 0.093 Uiso 1 1 calc R . .
H21B H 1.1796 0.4631 0.7219 0.093 Uiso 1 1 calc R . .
H21C H 1.1173 0.4492 0.8153 0.093 Uiso 1 1 calc R . .
C22 C 0.8402(3) 0.8045(2) 0.7033(2) 0.0333(6) Uani 1 1 d . . .
H22A H 0.8381 0.8374 0.7598 0.040 Uiso 1 1 calc R . .
H22B H 0.8959 0.8459 0.6651 0.040 Uiso 1 1 calc R . .
C23 C 0.6887(3) 0.8472(3) 0.6657(2) 0.0437(8) Uani 1 1 d . . .
H23A H 0.6474 0.9422 0.6601 0.065 Uiso 1 1 calc R . .
H23B H 0.6312 0.8094 0.7038 0.065 Uiso 1 1 calc R . .
H23C H 0.6892 0.8177 0.6088 0.065 Uiso 1 1 calc R . .

loop_
_atom_site_aniso_label
_atom_site_aniso_U_11
_atom_site_aniso_U_22
_atom_site_aniso_U_33
_atom_site_aniso_U_23
_atom_site_aniso_U_13
_atom_site_aniso_U_12
Ni 0.02764(16) 0.01527(15) 0.01944(15) -0.00347(11) 0.00419(11) -0.00218(12)
C1 0.0202(11) 0.0176(11) 0.0287(12) -0.0051(9) 0.0021(9) -0.0053(9)
F1 0.0635(12) 0.0442(10) 0.0238(8) -0.0073(7) 0.0071(8) -0.0317(9)
F2 0.0245(8) 0.0557(12) 0.0760(14) -0.0448(11) 0.0002(8) -0.0089(8)
F3 0.0642(12) 0.0162(7) 0.0344(9) -0.0093(6) -0.0004(8) -0.0044(7)
F4 0.0366(10) 0.0129(8) 0.155(2) -0.0039(10) -0.0389(12) -0.0064(7)
F5 0.0410(11) 0.0814(17) 0.111(2) -0.0767(16) 0.0041(12) 0.0112(11)
F6 0.0169(7) 0.0259(8) 0.0954(15) -0.0260(9) -0.0079(8) -0.0010(6)
F7 0.0595(12) 0.0419(10) 0.0497(11) 0.0209(8) -0.0099(9) -0.0312(9)
F8 0.0942(17) 0.0554(12) 0.0621(13) -0.0341(10) 0.0548(12) -0.0525(12)
F9 0.0444(10) 0.0387(9) 0.0399(9) 0.0023(7) 0.0004(8) -0.0223(8)
F10 0.0344(8) 0.0281(8) 0.0324(8) 0.0090(6) 0.0064(7) -0.0062(7)
F11 0.0496(10) 0.0211(8) 0.0319(8) -0.0074(6) 0.0008(7) 0.0059(7)
F12 0.0390(10) 0.0473(11) 0.0570(12) 0.0205(9) -0.0238(8) -0.0270(9)
C11 0.0396(17) 0.097(3) 0.0421(17) -0.0401(18) 0.0202(14) -0.0433(19)
F13 0.082(5) 0.118(8) 0.046(2) -0.034(3) 0.032(2) -0.078(5)
F14 0.027(2) 0.139(5) 0.111(5) -0.071(4) 0.025(2) -0.039(3)
F15 0.066(6) 0.120(5) 0.062(6) -0.050(4) 0.030(4) -0.074(4)
C11' 0.0396(17) 0.097(3) 0.0421(17) -0.0401(18) 0.0202(14) -0.0433(19)
F13' 0.072(9) 0.102(11) 0.041(5) -0.048(6) 0.041(5) -0.069(8)
F14' 0.022(4) 0.089(8) 0.089(9) -0.042(6) 0.003(5) -0.028(4)
F15' 0.037(6) 0.060(7) 0.045(8) -0.021(5) 0.006(5) -0.031(5)
C15 0.073(3) 0.109(3) 0.0210(14) 0.0098(18) -0.0123(15) -0.073(3)
F16 0.036(4) 0.058(4) 0.016(2) -0.002(2) -0.0073(18) -0.022(2)
F17 0.058(3) 0.157(8) 0.0310(19) -0.008(3) -0.0009(17) -0.075(5)
F18 0.164(9) 0.041(3) 0.075(5) 0.015(3) -0.080(5) -0.054(4)
C15' 0.073(3) 0.109(3) 0.0210(14) 0.0098(18) -0.0123(15) -0.073(3)
F16' 0.043(7) 0.046(5) 0.053(6) -0.007(3) -0.025(4) -0.009(4)
F17' 0.060(4) 0.066(4) 0.028(2) -0.015(2) 0.010(2) -0.051(4)
F18' 0.061(3) 0.034(3) 0.034(3) -0.005(2) -0.003(2) -0.028(2)
O1 0.0317(9) 0.0174(8) 0.0207(8) -0.0045(6) 0.0025(7) 0.0012(7)
O2 0.0312(9) 0.0157(8) 0.0255(9) -0.0060(7) 0.0018(7) -0.0026(7)
O3 0.0378(10) 0.0178(8) 0.0240(9) -0.0008(7) 0.0108(7) -0.0053(7)
O4 0.0237(8) 0.0172(8) 0.0224(8) -0.0012(6) 0.0035(6) -0.0046(6)
O5 0.0254(8) 0.0214(8) 0.0225(8) -0.0071(7) 0.0014(7) -0.0048(7)
O6 0.0270(9) 0.0217(8) 0.0212(8) -0.0026(7) 0.0040(7) -0.0070(7)
C2 0.0199(10) 0.0144(10) 0.0242(11) -0.0035(8) 0.0070(9) -0.0072(8)
C3 0.0192(11) 0.0186(11) 0.0434(15) -0.0120(10) -0.0021(10) -0.0037(9)
C4 0.0172(10) 0.0150(10) 0.0347(13) -0.0070(9) 0.0067(9) -0.0062(8)
C5 0.0211(12) 0.0233(14) 0.084(2) -0.0277(15) -0.0044(14) -0.0013(11)
C6 0.0204(11) 0.0211(11) 0.0221(11) -0.0013(9) 0.0014(9) -0.0084(9)
C7 0.0279(12) 0.0147(10) 0.0167(10) -0.0052(8) 0.0029(9) -0.0051(9)
C8 0.0280(12) 0.0198(11) 0.0254(12) -0.0033(9) 0.0056(9) -0.0097(10)
C9 0.0379(14) 0.0159(11) 0.0223(11) -0.0070(9) 0.0073(10) -0.0098(10)
C10 0.0525(17) 0.0244(13) 0.0268(13) -0.0050(10) 0.0113(12) -0.0210(12)
C12 0.0228(12) 0.0467(16) 0.0253(12) -0.0120(11) 0.0056(10) -0.0146(11)
C13 0.061(2) 0.123(4) 0.0204(14) -0.0226(17) 0.0131(14) -0.068(2)
C14 0.0291(13) 0.0508(17) 0.0200(12) -0.0014(11) -0.0033(10) -0.0196(12)
N 0.0284(11) 0.0171(10) 0.0470(14) -0.0002(9) -0.0127(10) -0.0103(9)
C16 0.0461(17) 0.0286(14) 0.0509(18) 0.0093(13) -0.0190(14) -0.0249(13)
C17 0.057(2) 0.0433(18) 0.052(2) 0.0125(15) -0.0154(16) -0.0293(16)
C18 0.0341(14) 0.0243(13) 0.0532(18) -0.0083(12) -0.0108(13) -0.0110(11)
C19 0.0346(15) 0.0258(14) 0.060(2) -0.0076(13) -0.0031(14) -0.0063(12)
C20 0.0306(14) 0.0295(15) 0.064(2) -0.0088(14) -0.0181(14) -0.0105(12)
C21 0.046(2) 0.0407(19) 0.086(3) -0.0046(19) -0.033(2) 0.0016(16)
C22 0.0318(14) 0.0175(12) 0.0481(17) 0.0018(11) 0.0010(12) -0.0067(10)
C23 0.0256(14) 0.0397(17) 0.0534(19) 0.0141(14) 0.0014(13) -0.0012(12)

loop_
_atom_type_symbol
_atom_type_description
_atom_type_scat_dispersion_real
_atom_type_scat_dispersion_imag
_atom_type_scat_source
C C 0.0033 0.0016 'International Tables Vol C Tables 4.2.6.8 and 6.1.1.4'
H H 0.0000 0.0000 'International Tables Vol C Tables 4.2.6.8 and 6.1.1.4'
N N 0.0061 0.0033 'International Tables Vol C Tables 4.2.6.8 and 6.1.1.4'
O O 0.0106 0.0060 'International Tables Vol C Tables 4.2.6.8 and 6.1.1.4'
F F 0.0171 0.0103 'International Tables Vol C Tables 4.2.6.8 and 6.1.1.4'
Ni Ni 0.3393 1.1124 'International Tables Vol C Tables 4.2.6.8 and 6.1.1.4'

loop_
_geom_angle_atom_site_label_1
_geom_angle_atom_site_label_2
_geom_angle_atom_site_label_3
_geom_angle
O1 Ni O2 90.78(7)
O1 Ni O3 90.81(7)
O1 Ni O4 91.18(7)
O1 Ni O5 90.63(7)
O1 Ni O6 178.33(7)
O2 Ni O3 91.13(7)
O2 Ni O4 176.78(7)
O2 Ni O5 88.11(7)
O2 Ni O6 89.50(7)
O3 Ni O4 91.39(7)
O3 Ni O5 178.39(7)
O3 Ni O6 87.54(7)
O4 Ni O5 89.32(7)
O4 Ni O6 88.61(7)
O5 Ni O6 91.02(7)
F1 C1 F2 106.7(2)
F1 C1 F3 106.19(19)
F1 C1 C2 110.43(19)
F2 C1 F3 107.6(2)
F2 C1 C2 113.27(19)
F3 C1 C2 112.3(2)
F13 C11 F14 109.4(7)
F13 C11 F15 106.3(6)
F13 C11 C12 112.8(5)
F14 C11 F15 107.3(5)
F14 C11 C12 108.4(7)
F15 C11 C12 112.5(6)
F16 C15 F17 97.4(7)
F16 C15 F18 114.9(8)
F16 C15 C14 110.3(7)
F17 C15 F18 113.5(5)
F17 C15 C14 104.5(3)
F18 C15 C14 114.5(4)
Ni O1 C2 123.61(15)
Ni O2 C4 122.84(15)
Ni O3 C9 121.99(16)
Ni O4 C7 121.88(15)
Ni O5 C12 123.61(17)
Ni O6 C14 123.58(17)
C1 C2 O1 114.91(19)
C1 C2 C3 116.0(2)
O1 C2 C3 129.1(2)
C2 C3 H3 118.9
C2 C3 C4 122.3(2)
H3 C3 C4 118.9
O2 C4 C3 129.5(2)
O2 C4 C5 113.1(2)
C3 C4 C5 117.5(2)
F4 C5 F5 106.7(3)
F4 C5 F6 106.8(3)
F4 C5 C4 110.6(2)
F5 C5 F6 107.6(3)
F5 C5 C4 110.7(3)
F6 C5 C4 114.1(2)
F10 C6 F11 106.27(19)
F10 C6 F12 107.4(2)
F10 C6 C7 112.16(19)
F11 C6 F12 107.2(2)
F11 C6 C7 110.35(19)
F12 C6 C7 113.1(2)
O4 C7 C6 114.2(2)
O4 C7 C8 129.1(2)
C6 C7 C8 116.6(2)
C7 C8 H8 118.6
C7 C8 C9 122.8(2)
H8 C8 C9 118.6
O3 C9 C8 129.5(2)
O3 C9 C10 115.7(2)
C8 C9 C10 114.8(2)
F7 C10 F8 107.9(2)
F7 C10 F9 107.2(2)
F7 C10 C9 112.4(2)
F8 C10 F9 105.5(3)
F8 C10 C9 111.7(2)
F9 C10 C9 111.8(2)
C11 C12 O5 113.4(2)
C11 C12 C13 118.0(2)
O5 C12 C13 128.6(3)
C12 C13 H13 118.3
C12 C13 C14 123.5(3)
H13 C13 C14 118.3
C15 C14 O6 114.2(2)
C15 C14 C13 116.8(2)
O6 C14 C13 129.0(3)
C16 N C18 106.1(2)
C16 N C20 111.3(2)
C16 N C22 111.5(2)
C18 N C20 111.2(2)
C18 N C22 111.3(2)
C20 N C22 105.5(2)
N C16 H16A 108.4
N C16 H16B 108.4
N C16 C17 115.4(2)
H16A C16 H16B 107.5
H16A C16 C17 108.4
H16B C16 C17 108.4
C16 C17 H17A 109.5
C16 C17 H17B 109.5
C16 C17 H17C 109.5
H17A C17 H17B 109.5
H17A C17 H17C 109.5
H17B C17 H17C 109.5
N C18 H18A 108.3
N C18 H18B 108.3
N C18 C19 116.0(2)
H18A C18 H18B 107.4
H18A C18 C19 108.3
H18B C18 C19 108.3
C18 C19 H19A 109.5
C18 C19 H19B 109.5
C18 C19 H19C 109.5
H19A C19 H19B 109.5
H19A C19 H19C 109.5
H19B C19 H19C 109.5
N C20 H20A 108.5
N C20 H20B 108.5
N C20 C21 115.0(2)
H20A C20 H20B 107.5
H20A C20 C21 108.5
H20B C20 C21 108.5
C20 C21 H21A 109.5
C20 C21 H21B 109.5
C20 C21 H21C 109.5
H21A C21 H21B 109.5
H21A C21 H21C 109.5
H21B C21 H21C 109.5
N C22 H22A 108.4
N C22 H22B 108.4
N C22 C23 115.4(2)
H22A C22 H22B 107.5
H22A C22 C23 108.4
H22B C22 C23 108.4
C22 C23 H23A 109.5
C22 C23 H23B 109.5
C22 C23 H23C 109.5
H23A C23 H23B 109.5
H23A C23 H23C 109.5
H23B C23 H23C 109.5

loop_
_geom_bond_atom_site_label_1
_geom_bond_atom_site_label_2
_geom_bond_distance
Ni O1 2.0306(17)
Ni O2 2.0284(17)
Ni O3 2.0366(18)
Ni O4 2.0303(16)
Ni O5 2.0334(18)
Ni O6 2.0279(17)
C1 F1 1.332(3)
C1 F2 1.327(3)
C1 F3 1.324(3)
C1 C2 1.538(3)
F4 C5 1.337(4)
F5 C5 1.330(4)
F6 C5 1.333(3)
F7 C10 1.325(3)
F8 C10 1.332(3)
F9 C10 1.333(3)
F10 C6 1.326(3)
F11 C6 1.329(3)
F12 C6 1.327(3)
C11 F13 1.336(7)
C11 F14 1.327(8)
C11 F15 1.323(7)
C11 C12 1.536(4)
C15 F16 1.334(8)
C15 F17 1.439(6)
C15 F18 1.171(7)
C15 C14 1.538(4)
O1 C2 1.241(3)
O2 C4 1.240(3)
O3 C9 1.244(3)
O4 C7 1.252(3)
O5 C12 1.235(3)
O6 C14 1.230(3)
C2 C3 1.394(3)
C3 H3 0.950
C3 C4 1.388(3)
C4 C5 1.530(3)
C6 C7 1.535(3)
C7 C8 1.390(3)
C8 H8 0.950
C8 C9 1.393(3)
C9 C10 1.539(4)
C12 C13 1.387(4)
C13 H13 0.950
C13 C14 1.382(4)
N C16 1.514(4)
N C18 1.519(4)
N C20 1.513(3)
N C22 1.523(3)
C16 H16A 0.990
C16 H16B 0.990
C16 C17 1.505(5)
C17 H17A 0.980
C17 H17B 0.980
C17 H17C 0.980
C18 H18A 0.990
C18 H18B 0.990
C18 C19 1.509(4)
C19 H19A 0.980
C19 H19B 0.980
C19 H19C 0.980
C20 H20A 0.990
C20 H20B 0.990
C20 C21 1.517(4)
C21 H21A 0.980
C21 H21B 0.980
C21 H21C 0.980
C22 H22A 0.990
C22 H22B 0.990
C22 C23 1.509(4)
C23 H23A 0.980
C23 H23B 0.980
C23 H23C 0.980

loop_
_geom_torsion_atom_site_label_1
_geom_torsion_atom_site_label_2
_geom_torsion_atom_site_label_3
_geom_torsion_atom_site_label_4
_geom_torsion
O2 Ni O1 C2 -9.22(19)
O3 Ni O1 C2 -100.37(19)
O4 Ni O1 C2 168.22(19)
O5 Ni O1 C2 78.89(19)
O6 Ni O1 C2 -109(2)
O1 Ni O2 C4 15.07(19)
O3 Ni O2 C4 105.89(19)
O4 Ni O2 C4 -112.5(13)
O5 Ni O2 C4 -75.53(19)
O6 Ni O2 C4 -166.57(19)
O1 Ni O3 C9 -107.20(19)
O2 Ni O3 C9 162.01(19)
O4 Ni O3 C9 -15.99(19)
O5 Ni O3 C9 100(3)
O6 Ni O3 C9 72.55(19)
O1 Ni O4 C7 109.29(17)
O2 Ni O4 C7 -123.1(13)
O3 Ni O4 C7 18.45(18)
O5 Ni O4 C7 -160.10(17)
O6 Ni O4 C7 -69.05(17)
O1 Ni O5 C12 177.1(2)
O2 Ni O5 C12 -92.1(2)
O3 Ni O5 C12 -30(3)
O4 Ni O5 C12 86.0(2)
O6 Ni O5 C12 -2.6(2)
O1 Ni O6 C14 -165(2)
O2 Ni O6 C14 95.5(2)
O3 Ni O6 C14 -173.3(2)
O4 Ni O6 C14 -81.9(2)
O5 Ni O6 C14 7.4(2)
Ni O1 C2 C1 178.27(14)
Ni O1 C2 C3 1.0(4)
F1 C1 C2 O1 -91.8(2)
F1 C1 C2 C3 85.9(3)
F2 C1 C2 O1 148.6(2)
F2 C1 C2 C3 -33.7(3)
F3 C1 C2 O1 26.5(3)
F3 C1 C2 C3 -155.8(2)
C1 C2 C3 C4 -171.0(2)
O1 C2 C3 C4 6.3(4)
Ni O2 C4 C3 -13.9(4)
Ni O2 C4 C5 168.15(19)
C2 C3 C4 O2 1.3(4)
C2 C3 C4 C5 179.2(3)
O2 C4 C5 F4 76.6(3)
O2 C4 C5 F5 -41.4(3)
O2 C4 C5 F6 -163.0(3)
C3 C4 C5 F4 -101.6(3)
C3 C4 C5 F5 140.4(3)
C3 C4 C5 F6 18.8(4)
Ni O4 C7 C6 171.16(14)
Ni O4 C7 C8 -12.2(3)
F10 C6 C7 O4 -29.9(3)
F10 C6 C7 C8 153.0(2)
F11 C6 C7 O4 88.4(2)
F11 C6 C7 C8 -88.7(3)
F12 C6 C7 O4 -151.5(2)
F12 C6 C7 C8 31.4(3)
O4 C7 C8 C9 -3.9(4)
C6 C7 C8 C9 172.7(2)
Ni O3 C9 C8 6.7(4)
Ni O3 C9 C10 -174.42(15)
C7 C8 C9 O3 7.2(4)
C7 C8 C9 C10 -171.7(2)
O3 C9 C10 F7 3.0(3)
O3 C9 C10 F8 -118.4(3)
O3 C9 C10 F9 123.6(3)
C8 C9 C10 F7 -178.0(2)
C8 C9 C10 F8 60.6(3)
C8 C9 C10 F9 -57.4(3)
Ni O5 C12 C11 175.7(2)
Ni O5 C12 C13 -3.3(5)
F13 C11 C12 O5 157.9(11)
F13 C11 C12 C13 -23.0(12)
F14 C11 C12 O5 -80.8(9)
F14 C11 C12 C13 98.3(9)
F15 C11 C12 O5 37.6(12)
F15 C11 C12 C13 -143.3(12)
C11 C12 C13 C14 -172.4(4)
O5 C12 C13 C14 6.5(7)
Ni O6 C14 C15 174.6(2)
Ni O6 C14 C13 -7.1(5)
C12 C13 C14 C15 177.8(4)
C12 C13 C14 O6 -0.5(7)
F16 C15 C14 O6 -140.5(7)
F16 C15 C14 C13 40.9(8)
F17 C15 C14 O6 -36.7(5)
F17 C15 C14 C13 144.7(5)
F18 C15 C14 O6 88.0(7)
F18 C15 C14 C13 -90.5(7)
C18 N C16 C17 -180.0(3)
C20 N C16 C17 58.9(3)
C22 N C16 C17 -58.6(3)
C16 N C18 C19 -174.7(2)
C20 N C18 C19 -53.4(3)
C22 N C18 C19 63.8(3)
C16 N C20 C21 61.0(4)
C18 N C20 C21 -57.1(4)
C22 N C20 C21 -177.9(3)
C16 N C22 C23 -54.6(3)
C18 N C22 C23 63.8(3)
C20 N C22 C23 -175.5(3)
